data_9009695
loop_
_publ_author_name
'Zhesheng, M.'
'Ruilin, H.'
'Xiaoling, Z.'

_publ_section_title
;
 Redetermination of the crystal structure of vesignieite
 Note: y- and z-coordinates of Ba altered
;
_journal_name_full 'Acta Geologica Sinica'
_journal_page_first 145
_journal_page_last 151
_journal_paper_doi 10.1111/j.1755-6724.1991.mp4002003.x
_journal_volume 4
_journal_year 1991
_chemical_compound_source 'Chigou black shale system, Ankang county, Shaanxi Province, China'
_chemical_formula_sum 'Ba Cu3 H2 O10 V2'
_chemical_name_mineral Vesignieite
_space_group_IT_number 12
_symmetry_space_group_name_Hall '-C 2y'
_symmetry_space_group_name_H-M 'C 1 2/m 1'
_cell_angle_alpha 90
_cell_angle_beta 116.42
_cell_angle_gamma 90
_cell_length_a 10.270
_cell_length_b 5.911
_cell_length_c 7.711
_cell_formula_units_Z 2
_cell_volume 419.213
_database_code_amcsd 0011973
_exptl_crystal_density_diffrn 4.689
_cod_original_formula_sum 'Cu3 Ba V2 O10 H2'
_cod_database_code 9009695

loop_
_space_group_symop_operation_xyz
x,y,z
1/2+x,1/2+y,z
x,-y,z
1/2+x,1/2-y,z
-x,y,-z
1/2-x,1/2+y,-z
-x,-y,-z
1/2-x,1/2-y,-z

loop_
_atom_site_aniso_label
_atom_site_aniso_U_11
_atom_site_aniso_U_22
_atom_site_aniso_U_33
_atom_site_aniso_U_12
_atom_site_aniso_U_13
_atom_site_aniso_U_23
Cu1 0.01371 0.01522 0.01232 0.00000 0.00644 0.00000
Cu2 0.01500 0.01204 0.01232 -0.00138 0.00515 0.00083
Ba 0.01757 0.00177 0.00991 0.00000 0.00579 0.00000
V 0.03771 0.04284 0.00918 0.00000 0.00450 0.00000
O2 0.04457 0.02903 0.04397 -0.01074 0.03282 0.01758
O3 0.02271 0.03080 0.03865 0.00000 -0.00064 0.00000
O4 0.14399 0.16214 0.01788 0.00000 0.01158 0.00000
O1 0.01628 0.01752 0.01160 0.00000 0.06757 0.00000

loop_
_atom_site_label
_atom_site_fract_x
_atom_site_fract_y
_atom_site_fract_z
_atom_site_U_iso_or_equiv
Cu1 0.50000 0.50000 0.00000 ?
Cu2 0.25000 0.25000 0.00000 ?
Ba 0.00000 0.00000 0.50000 ?
V 0.08980 0.50000 0.26970 ?
O2 0.48220 0.24110 0.19020 ?
O3 0.22450 0.50000 0.19130 ?
O4 0.33030 0.00000 0.49410 ?
O1 0.20800 0.00000 0.12280 ?
H1 0.28900 0.00000 0.24700 0.02039

loop_
_cod_related_entry_id
_cod_related_entry_database
_cod_related_entry_code
1 AMCSD 0011973
